data_4028639
loop_
_publ_author_name
'Sergey P. Gromov'
'Svetlana N. Dmitrieva'
'Artem I. Vedernikov'
'Nikolay A. Kurchavov'
'Lyudmila G. Kuz'mina'
'Sergey K. Sazonov'
'Yuri A. Strelenko'
'Michael V. Alfimov'
'Judith A. K. Howard'
'Evgeny N. Ushakov'

_publ_section_title
;
 Synthesis, Structure, and Characterization of Chromo(fluoro)ionophores
 with Cation-Triggered Emission Based on N-Methylaza-Crown-Ether Styryl
 Dyes
;
_journal_name_full 'Journal of Organic Chemistry'
_journal_page_first 9834
_journal_page_last 9847
_journal_paper_doi 10.1021/jo401555a
_journal_volume 78
_journal_year 2013
_chemical_formula_sum 'C25 H35 Cl N2 O9'
_chemical_formula_weight 543.00
_chemical_name_systematic
; 
 ? 
;
_space_group_IT_number 2
_symmetry_cell_setting triclinic
_symmetry_space_group_name_Hall '-P 1'
_symmetry_space_group_name_H-M 'P -1'
_atom_sites_solution_hydrogens geom
_atom_sites_solution_primary direct
_atom_sites_solution_secondary difmap
_audit_creation_method SHELXL-97
_cell_angle_alpha 85.650(5)
_cell_angle_beta 84.387(5)
_cell_angle_gamma 85.205(5)
_cell_formula_units_Z 2
_cell_length_a 8.9466(8)
_cell_length_b 10.8772(9)
_cell_length_c 13.6319(12)
_cell_measurement_reflns_used 1370
_cell_measurement_temperature 120.0(2)
_cell_measurement_theta_max 21.861
_cell_measurement_theta_min 2.329
_cell_volume 1312.5(2)
_computing_structure_refinement 'SHELXL-97 (Sheldrick, 1997)'
_computing_structure_solution 'SHELXS-97 (Sheldrick, 1990)'
_diffrn_ambient_temperature 120.0(2)
_diffrn_measured_fraction_theta_full 0.994
_diffrn_measured_fraction_theta_max 0.994
_diffrn_measurement_device_type 'Bruker SMART-6K'
_diffrn_measurement_method /W
_diffrn_radiation_monochromator graphite
_diffrn_radiation_source 'fine-focus sealed tube'
_diffrn_radiation_type MoK\a
_diffrn_radiation_wavelength 0.71073
_diffrn_reflns_av_R_equivalents 0.0796
_diffrn_reflns_av_sigmaI/netI 0.1337
_diffrn_reflns_limit_h_max 12
_diffrn_reflns_limit_h_min -12
_diffrn_reflns_limit_k_max 14
_diffrn_reflns_limit_k_min -14
_diffrn_reflns_limit_l_max 18
_diffrn_reflns_limit_l_min -18
_diffrn_reflns_number 16721
_diffrn_reflns_theta_full 29.00
_diffrn_reflns_theta_max 29.00
_diffrn_reflns_theta_min 1.88
_exptl_absorpt_coefficient_mu 0.201
_exptl_absorpt_correction_type none
_exptl_crystal_colour red
_exptl_crystal_density_diffrn 1.374
_exptl_crystal_description prizm
_exptl_crystal_F_000 576
_exptl_crystal_size_max 0.19
_exptl_crystal_size_mid 0.12
_exptl_crystal_size_min 0.08
_refine_diff_density_max 0.688
_refine_diff_density_min -0.314
_refine_diff_density_rms 0.089
_refine_ls_extinction_method none
_refine_ls_goodness_of_fit_ref 0.902
_refine_ls_hydrogen_treatment mixed
_refine_ls_matrix_type full
_refine_ls_number_parameters 500
_refine_ls_number_reflns 6936
_refine_ls_number_restraints 63
_refine_ls_restrained_S_all 0.902
_refine_ls_R_factor_all 0.1807
_refine_ls_R_factor_gt 0.0813
_refine_ls_shift/su_max 0.000
_refine_ls_shift/su_mean 0.000
_refine_ls_structure_factor_coef Fsqd
_refine_ls_weighting_details 'calc w=1/[\s^2^(Fo^2^)+(0.1163P)^2^+0.0000P] where P=(Fo^2^+2Fc^2^)/3'
_refine_ls_weighting_scheme calc
_refine_ls_wR_factor_gt 0.1898
_refine_ls_wR_factor_ref 0.2245
_reflns_number_gt 3079
_reflns_number_total 6936
_reflns_threshold_expression >2sigma(I)
_cod_data_source_file jo401555a_si_001_4.cif
_cod_data_source_block 5
_cod_database_code 4028639

loop_
_symmetry_equiv_pos_as_xyz
'x, y, z'
'-x, -y, -z'

loop_
_atom_site_label
_atom_site_type_symbol
_atom_site_fract_x
_atom_site_fract_y
_atom_site_fract_z
_atom_site_U_iso_or_equiv
_atom_site_adp_type
_atom_site_occupancy
_atom_site_symmetry_multiplicity
_atom_site_calc_flag
_atom_site_refinement_flags
_atom_site_disorder_assembly
_atom_site_disorder_group
Cl1 Cl 0.61178(11) 0.61542(8) 0.77834(7) 0.0394(3) Uani 1 1 d . . .
O11 O 0.6265(5) 0.5245(3) 0.8604(3) 0.0942(14) Uani 1 1 d . A .
O12 O 0.5003(8) 0.5778(7) 0.7229(5) 0.0459(16) Uiso 0.45 1 d PD A 1
O13 O 0.7603(8) 0.6015(8) 0.7201(6) 0.054(2) Uiso 0.45 1 d PD A 1
O14 O 0.5857(8) 0.7325(6) 0.8109(5) 0.0422(17) Uiso 0.45 1 d PD A 1
O15 O 0.6443(10) 0.7182(8) 0.8281(6) 0.046(2) Uiso 0.35 1 d PD A 2
O16 O 0.7059(14) 0.5988(13) 0.6931(9) 0.095(4) Uiso 0.35 1 d PD A 2
O17 O 0.4550(11) 0.6334(10) 0.7552(8) 0.072(3) Uiso 0.35 1 d PD A 2
O18 O 0.7528(14) 0.6592(15) 0.7155(12) 0.052(4) Uiso 0.20 1 d PD A 3
O19 O 0.559(2) 0.5308(13) 0.7136(14) 0.072(5) Uiso 0.20 1 d PD A 3
O20 O 0.5020(14) 0.7283(11) 0.7670(10) 0.043(3) Uiso 0.20 1 d PD A 3
O1 O 0.2866(3) 0.2271(2) 0.78396(18) 0.0332(6) Uani 1 1 d . . .
O2 O 0.1201(3) 0.3442(2) 0.94388(18) 0.0378(6) Uani 1 1 d . . .
O3 O -0.1583(3) 0.2301(2) 0.99867(18) 0.0358(6) Uani 1 1 d . . .
O4 O -0.3091(3) 0.1116(2) 0.85148(18) 0.0353(6) Uani 1 1 d . . .
O5 O -0.1452(3) 0.0238(2) 0.66758(19) 0.0361(6) Uani 1 1 d . . .
N1 N 0.9988(3) 0.6350(2) 0.3178(2) 0.0285(6) Uani 1 1 d D . .
N2 N 0.1827(3) 0.0413(3) 0.6912(2) 0.0343(7) Uani 1 1 d . B .
C1 C 0.9580(10) 0.6685(8) 0.4100(4) 0.0294(16) Uani 0.895(9) 1 d PD B 1
C2 C 0.8595(5) 0.6034(4) 0.4737(4) 0.0252(9) Uani 0.895(9) 1 d PD B 1
C3 C 0.7981(4) 0.4988(4) 0.4427(3) 0.0239(10) Uani 0.895(9) 1 d PD B 1
C4 C 0.8439(6) 0.4682(4) 0.3463(4) 0.0317(11) Uani 0.895(9) 1 d PD B 1
C5 C 0.9403(7) 0.5358(4) 0.2866(4) 0.0342(13) Uani 0.895(9) 1 d PD B 1
C6 C 0.6917(4) 0.4312(4) 0.5095(3) 0.0280(11) Uani 0.895(9) 1 d PD B 1
C7 C 0.6195(4) 0.3391(3) 0.4825(3) 0.0265(10) Uani 0.895(9) 1 d PD B 1
C8 C 0.5071(5) 0.2650(5) 0.5398(4) 0.0273(10) Uani 0.895(9) 1 d PD B 1
C9 C 0.4487(6) 0.1737(5) 0.4931(4) 0.0300(11) Uani 0.895(9) 1 d PD B 1
C10 C 0.3465(8) 0.0960(7) 0.5442(4) 0.0340(17) Uani 0.895(9) 1 d PD B 1
C13 C 0.4556(5) 0.2817(5) 0.6371(4) 0.0268(12) Uani 0.895(9) 1 d PD B 1
H13A H 0.4951 0.3443 0.6697 0.032 Uiso 0.895(9) 1 calc PR B 1
H1A H 1.010(4) 0.745(3) 0.426(3) 0.023(9) Uiso 0.895(9) 1 d P B 1
H2A H 0.837(4) 0.628(3) 0.534(3) 0.029(11) Uiso 0.895(9) 1 d P B 1
H4A H 0.820(4) 0.410(3) 0.321(3) 0.012(9) Uiso 0.895(9) 1 d P B 1
H5A H 0.970(4) 0.512(3) 0.232(3) 0.011(9) Uiso 0.895(9) 1 d P B 1
H6A H 0.675(5) 0.458(4) 0.574(3) 0.036(11) Uiso 0.895(9) 1 d P B 1
H7A H 0.644(5) 0.312(4) 0.418(4) 0.048(13) Uiso 0.895(9) 1 d P B 1
H9A H 0.483(4) 0.161(3) 0.431(3) 0.014(9) Uiso 0.895(9) 1 d P B 1
H10A H 0.319(4) 0.027(3) 0.514(3) 0.017(9) Uiso 0.895(9) 1 d P B 1
C1' C 0.939(9) 0.647(6) 0.412(3) 0.028(19) Uiso 0.105(9) 1 d PD B 2
H1'A H 0.9652 0.7107 0.4498 0.033 Uiso 0.105(9) 1 calc PR B 2
C2' C 0.840(3) 0.563(3) 0.449(2) 0.008(7) Uiso 0.105(9) 1 d PD B 2
H2'A H 0.7861 0.5744 0.5116 0.010 Uiso 0.105(9) 1 calc PR B 2
C3' C 0.815(4) 0.461(3) 0.399(3) 0.025(9) Uiso 0.105(9) 1 d PD B 2
C4' C 0.892(5) 0.449(4) 0.306(3) 0.045(13) Uiso 0.105(9) 1 d PD B 2
H4'A H 0.8772 0.3806 0.2695 0.054 Uiso 0.105(9) 1 calc PR B 2
C5' C 0.987(5) 0.534(3) 0.268(3) 0.026(13) Uiso 0.105(9) 1 d PD B 2
H5'A H 1.0452 0.5232 0.2064 0.032 Uiso 0.105(9) 1 calc PR B 2
C6' C 0.706(4) 0.373(3) 0.439(2) 0.034(10) Uiso 0.105(9) 1 d PD B 2
H6'A H 0.6855 0.3119 0.3970 0.041 Uiso 0.105(9) 1 calc PR B 2
C7' C 0.633(3) 0.372(2) 0.5277(19) 0.008(6) Uiso 0.105(9) 1 d PD B 2
H7'A H 0.6597 0.4298 0.5704 0.009 Uiso 0.105(9) 1 calc PR B 2
C8' C 0.515(4) 0.292(4) 0.569(2) 0.020(11) Uiso 0.105(9) 1 d PD B 2
C9' C 0.479(4) 0.195(4) 0.518(3) 0.022(11) Uiso 0.105(9) 1 d PD B 2
H9'A H 0.5446 0.1746 0.4618 0.027 Uiso 0.105(9) 1 calc PR B 2
C10' C 0.355(6) 0.124(5) 0.5421(18) 0.011(11) Uiso 0.105(9) 1 d PD B 2
H10B H 0.3130 0.0840 0.4926 0.013 Uiso 0.105(9) 1 calc PR B 2
C13' C 0.456(4) 0.299(3) 0.664(2) 0.002(8) Uiso 0.105(9) 1 d PD B 2
H13B H 0.4828 0.3560 0.7078 0.003 Uiso 0.105(9) 1 calc PR B 2
C11 C 0.2933(4) 0.1130(3) 0.6420(3) 0.0300(8) Uani 1 1 d D . .
C12 C 0.3475(4) 0.2102(3) 0.6894(3) 0.0288(8) Uani 1 1 d D B .
C14 C 0.2147(6) -0.0218(4) 0.7863(3) 0.0595(13) Uani 1 1 d . . .
H14A H 0.2607 0.0345 0.8253 0.089 Uiso 1 1 calc R B .
H14B H 0.2842 -0.0950 0.7753 0.089 Uiso 1 1 calc R . .
H14C H 0.1206 -0.0471 0.8222 0.089 Uiso 1 1 calc R . .
C15 C 0.3486(4) 0.3190(4) 0.8365(3) 0.0376(9) Uani 1 1 d . . .
C16 C 0.2765(5) 0.3082(4) 0.9409(3) 0.0424(10) Uani 1 1 d . . .
C17 C 0.0492(5) 0.3297(4) 1.0415(3) 0.0421(10) Uani 1 1 d . . .
C18 C -0.1177(5) 0.3394(4) 1.0380(3) 0.0413(10) Uani 1 1 d . . .
C19 C -0.3163(5) 0.2324(4) 0.9916(3) 0.0371(9) Uani 1 1 d . . .
C20 C -0.3523(5) 0.1132(4) 0.9547(3) 0.0378(9) Uani 1 1 d . . .
C21 C -0.3241(5) -0.0054(3) 0.8159(3) 0.0361(9) Uani 1 1 d . . .
C22 C -0.2962(4) -0.0020(4) 0.7054(3) 0.0348(8) Uani 1 1 d . . .
C23 C -0.0406(5) -0.0795(3) 0.6736(4) 0.0418(10) Uani 1 1 d . B .
C24 C 0.1123(5) -0.0402(4) 0.6285(3) 0.0416(10) Uani 1 1 d . . .
C25 C 1.1017(4) 0.7099(3) 0.2508(3) 0.0384(9) Uani 1 1 d . B .
H25A H 1.1169 0.7860 0.2814 0.058 Uiso 1 1 calc R . .
H25B H 1.0575 0.7309 0.1881 0.058 Uiso 1 1 calc R . .
H25C H 1.1989 0.6623 0.2384 0.058 Uiso 1 1 calc R . .
H15A H 0.321(5) 0.412(4) 0.804(3) 0.057(12) Uiso 1 1 d . . .
H15B H 0.461(4) 0.299(3) 0.837(2) 0.029(9) Uiso 1 1 d . . .
H16A H 0.291(4) 0.214(3) 0.973(2) 0.024(8) Uiso 1 1 d . . .
H16B H 0.328(5) 0.357(4) 0.989(3) 0.065(13) Uiso 1 1 d . . .
H17A H 0.086(5) 0.392(4) 1.083(3) 0.051(12) Uiso 1 1 d . . .
H17B H 0.082(4) 0.248(4) 1.075(3) 0.037(10) Uiso 1 1 d . . .
H18A H -0.171(4) 0.353(3) 1.099(3) 0.037(10) Uiso 1 1 d . . .
H18B H -0.168(4) 0.414(3) 0.991(3) 0.028(9) Uiso 1 1 d . . .
H19A H -0.349(4) 0.316(3) 0.946(3) 0.031(9) Uiso 1 1 d . . .
H19B H -0.368(4) 0.241(3) 1.046(3) 0.032(10) Uiso 1 1 d . . .
H20A H -0.287(4) 0.038(3) 0.988(3) 0.032(9) Uiso 1 1 d . . .
H20B H -0.468(6) 0.111(4) 0.960(3) 0.068(14) Uiso 1 1 d . . .
H21A H -0.425(5) -0.038(3) 0.833(3) 0.040(10) Uiso 1 1 d . . .
H21B H -0.252(4) -0.070(3) 0.845(2) 0.025(9) Uiso 1 1 d . . .
H22A H -0.315(4) -0.079(3) 0.685(2) 0.026(9) Uiso 1 1 d . . .
H22B H -0.360(4) 0.072(3) 0.677(3) 0.039(10) Uiso 1 1 d . . .
H23A H -0.093(4) -0.140(3) 0.637(2) 0.027(9) Uiso 1 1 d . . .
H23B H -0.044(5) -0.122(4) 0.747(4) 0.082(16) Uiso 1 1 d . . .
H24A H 0.168(4) -0.108(3) 0.606(2) 0.029(9) Uiso 1 1 d . . .
H24B H 0.101(5) 0.006(4) 0.558(3) 0.062(13) Uiso 1 1 d . . .

loop_
_atom_site_aniso_label
_atom_site_aniso_U_11
_atom_site_aniso_U_22
_atom_site_aniso_U_33
_atom_site_aniso_U_23
_atom_site_aniso_U_13
_atom_site_aniso_U_12
Cl1 0.0477(6) 0.0352(5) 0.0366(5) -0.0074(4) -0.0025(4) -0.0080(4)
O11 0.137(4) 0.078(3) 0.072(3) 0.026(2) -0.040(3) -0.026(2)
O1 0.0321(14) 0.0352(13) 0.0332(14) -0.0017(10) -0.0027(11) -0.0097(11)
O2 0.0337(15) 0.0445(14) 0.0352(14) -0.0053(11) 0.0000(12) -0.0046(12)
O3 0.0330(14) 0.0360(13) 0.0381(14) -0.0011(11) -0.0016(11) -0.0041(11)
O4 0.0370(15) 0.0330(13) 0.0358(14) 0.0010(10) 0.0027(11) -0.0113(11)
O5 0.0338(14) 0.0306(12) 0.0434(15) -0.0012(11) -0.0006(12) -0.0038(11)
N1 0.0263(16) 0.0262(14) 0.0324(16) 0.0023(12) 0.0006(13) -0.0060(12)
N2 0.0294(17) 0.0337(15) 0.0392(18) -0.0018(13) 0.0036(14) -0.0082(13)
C1 0.025(3) 0.028(3) 0.034(3) 0.0011(19) -0.0026(18) -0.003(2)
C2 0.026(2) 0.024(2) 0.026(2) -0.0015(19) -0.0058(18) 0.0001(17)
C3 0.021(2) 0.0225(19) 0.028(2) 0.0053(18) -0.0067(16) -0.0015(16)
C4 0.037(3) 0.027(2) 0.032(3) -0.007(2) -0.001(2) -0.0121(19)
C5 0.038(3) 0.039(3) 0.025(2) -0.0070(19) 0.007(2) -0.008(2)
C6 0.026(2) 0.032(2) 0.024(2) 0.0006(17) 0.0010(17) 0.0006(17)
C7 0.025(2) 0.0256(19) 0.027(2) 0.0044(18) 0.0005(17) 0.0010(15)
C8 0.025(2) 0.024(2) 0.031(3) 0.006(2) 0.002(2) 0.0006(17)
C9 0.030(3) 0.035(2) 0.024(3) -0.004(2) 0.001(2) 0.000(2)
C10 0.031(3) 0.025(4) 0.045(3) -0.001(2) 0.0031(19) -0.002(2)
C13 0.024(2) 0.027(2) 0.030(3) -0.003(2) -0.004(2) 0.0003(16)
C11 0.0222(18) 0.0299(17) 0.036(2) 0.0018(15) 0.0038(15) -0.0020(14)
C12 0.0214(17) 0.0283(17) 0.034(2) 0.0045(14) 0.0006(15) 0.0043(14)
C14 0.071(3) 0.052(3) 0.056(3) 0.016(2) -0.013(3) -0.021(2)
C15 0.027(2) 0.045(2) 0.043(2) -0.0051(18) -0.0073(17) -0.0077(17)
C16 0.040(2) 0.049(2) 0.039(2) -0.0079(19) -0.0042(19) -0.0041(19)
C17 0.045(2) 0.047(2) 0.035(2) -0.0078(19) 0.0008(19) -0.008(2)
C18 0.040(2) 0.043(2) 0.043(2) -0.0152(19) 0.005(2) -0.0097(18)
C19 0.034(2) 0.040(2) 0.035(2) -0.0014(17) 0.0082(18) -0.0048(17)
C20 0.034(2) 0.039(2) 0.038(2) 0.0066(16) 0.0059(18) -0.0086(17)
C21 0.039(2) 0.0270(18) 0.044(2) 0.0029(16) -0.0027(19) -0.0129(17)
C22 0.027(2) 0.036(2) 0.042(2) -0.0035(17) -0.0023(17) -0.0076(17)
C23 0.033(2) 0.032(2) 0.059(3) -0.0036(19) -0.001(2) -0.0044(17)
C24 0.035(2) 0.032(2) 0.059(3) -0.0138(19) 0.005(2) -0.0035(17)
C25 0.038(2) 0.0328(18) 0.041(2) 0.0048(16) 0.0109(18) -0.0105(16)

loop_
_atom_type_symbol
_atom_type_description
_atom_type_scat_dispersion_real
_atom_type_scat_dispersion_imag
_atom_type_scat_source
C C 0.0033 0.0016 'International Tables Vol C Tables 4.2.6.8 and 6.1.1.4'
H H 0.0000 0.0000 'International Tables Vol C Tables 4.2.6.8 and 6.1.1.4'
N N 0.0061 0.0033 'International Tables Vol C Tables 4.2.6.8 and 6.1.1.4'
O O 0.0106 0.0060 'International Tables Vol C Tables 4.2.6.8 and 6.1.1.4'
Cl Cl 0.1484 0.1585 'International Tables Vol C Tables 4.2.6.8 and 6.1.1.4'

loop_
_geom_angle_atom_site_label_1
_geom_angle_atom_site_label_2
_geom_angle_atom_site_label_3
_geom_angle
O14 Cl1 O16 118.4(7)
O14 Cl1 O12 115.5(4)
O16 Cl1 O12 84.2(6)
O14 Cl1 O15 24.8(4)
O16 Cl1 O15 112.7(6)
O12 Cl1 O15 140.3(5)
O14 Cl1 O11 110.9(3)
O16 Cl1 O11 117.9(6)
O12 Cl1 O11 106.8(3)
O15 Cl1 O11 96.6(4)
O14 Cl1 O19 143.2(8)
O16 Cl1 O19 66.2(8)
O12 Cl1 O19 28.7(6)
O15 Cl1 O19 167.0(8)
O11 Cl1 O19 95.0(7)
O14 Cl1 O17 84.1(5)
O16 Cl1 O17 110.1(6)
O12 Cl1 O17 33.5(4)
O15 Cl1 O17 108.3(5)
O11 Cl1 O17 110.2(5)
O19 Cl1 O17 61.9(7)
O14 Cl1 O13 110.6(4)
O16 Cl1 O13 25.6(6)
O12 Cl1 O13 109.0(4)
O15 Cl1 O13 95.7(5)
O11 Cl1 O13 103.3(4)
O19 Cl1 O13 87.2(8)
O17 Cl1 O13 135.4(5)
O14 Cl1 O20 40.5(5)
O16 Cl1 O20 111.7(8)
O12 Cl1 O20 75.2(6)
O15 Cl1 O20 65.2(6)
O11 Cl1 O20 130.3(5)
O19 Cl1 O20 102.7(8)
O17 Cl1 O20 46.4(6)
O13 Cl1 O20 123.3(6)
O14 Cl1 O18 88.2(6)
O16 Cl1 O18 35.1(7)
O12 Cl1 O18 114.3(7)
O15 Cl1 O18 77.9(7)
O11 Cl1 O18 120.5(7)
O19 Cl1 O18 101.1(8)
O17 Cl1 O18 128.0(8)
O13 Cl1 O18 23.7(6)
O20 Cl1 O18 101.2(7)
C12 O1 C15 117.2(3)
C16 O2 C17 111.3(3)
C19 O3 C18 111.9(3)
C21 O4 C20 111.8(3)
C23 O5 C22 113.7(3)
C1 N1 C1' 12.5(17)
C1 N1 C5' 136(2)
C1' N1 C5' 124(3)
C1 N1 C5 119.2(5)
C1' N1 C5 106.6(17)
C5' N1 C5 20.0(18)
C1 N1 C25 119.7(4)
C1' N1 C25 132.2(17)
C5' N1 C25 103.7(19)
C5 N1 C25 121.1(3)
C11 N2 C14 117.4(3)
C11 N2 C24 115.7(3)
C14 N2 C24 111.8(3)
N1 C1 C2 121.5(6)
C1 C2 C3 120.2(5)
C4 C3 C2 116.0(4)
C4 C3 C6 123.9(5)
C2 C3 C6 120.2(4)
C5 C4 C3 121.5(4)
C4 C5 N1 121.7(4)
C7 C6 C3 123.3(4)
C6 C7 C8 129.7(5)
C13 C8 C9 118.2(4)
C13 C8 C7 123.9(5)
C9 C8 C7 117.9(5)
C8 C9 C10 121.0(5)
C11 C10 C9 121.0(6)
C8 C13 C12 122.5(4)
N1 C1' C2' 116(3)
C1' C2' C3' 123(2)
C2' C3' C4' 117.3(19)
C2' C3' C6' 122(3)
C4' C3' C6' 121(3)
C5' C4' C3' 120(3)
N1 C5' C4' 119(3)
C7' C6' C3' 126(3)
C6' C7' C8' 128(3)
C13' C8' C9' 118(3)
C13' C8' C7' 120(2)
C9' C8' C7' 121(3)
C8' C9' C10' 126(4)
C9' C10' C11 118(3)
C8' C13' C12 111(2)
C10 C11 N2 121.1(4)
C10 C11 C10' 12.8(19)
N2 C11 C10' 132.4(17)
C10 C11 C12 118.3(4)
N2 C11 C12 120.4(3)
C10' C11 C12 106.4(17)
O1 C12 C13 125.0(4)
O1 C12 C11 116.2(3)
C13 C12 C11 118.8(4)
O1 C12 C13' 107.7(13)
C13 C12 C13' 17.3(11)
C11 C12 C13' 136.1(13)
O1 C15 C16 106.5(3)
O2 C16 C15 110.6(3)
O2 C17 C18 109.3(3)
O3 C18 C17 108.2(3)
O3 C19 C20 109.3(3)
O4 C20 C19 110.0(3)
O4 C21 C22 111.3(3)
O5 C22 C21 114.3(3)
O5 C23 C24 108.1(3)
N2 C24 C23 113.4(3)

loop_
_geom_bond_atom_site_label_1
_geom_bond_atom_site_label_2
_geom_bond_distance
Cl1 O14 1.374(6)
Cl1 O16 1.381(11)
Cl1 O12 1.413(6)
Cl1 O15 1.415(8)
Cl1 O11 1.444(4)
Cl1 O19 1.457(14)
Cl1 O17 1.461(9)
Cl1 O13 1.482(7)
Cl1 O20 1.515(12)
Cl1 O18 1.543(13)
O1 C12 1.369(4)
O1 C15 1.449(4)
O2 C16 1.418(5)
O2 C17 1.420(5)
O3 C19 1.424(5)
O3 C18 1.428(4)
O4 C21 1.417(4)
O4 C20 1.423(5)
O5 C23 1.404(4)
O5 C22 1.440(4)
N1 C1 1.342(5)
N1 C1' 1.350(17)
N1 C5' 1.351(17)
N1 C5 1.351(5)
N1 C25 1.482(4)
N2 C11 1.398(4)
N2 C14 1.463(5)
N2 C24 1.492(5)
C1 C2 1.376(7)
C2 C3 1.413(5)
C3 C4 1.393(6)
C3 C6 1.457(5)
C4 C5 1.351(7)
C6 C7 1.330(6)
C7 C8 1.469(5)
C8 C13 1.382(7)
C8 C9 1.383(7)
C9 C10 1.397(7)
C10 C11 1.392(6)
C13 C12 1.398(5)
C1' C2' 1.366(18)
C2' C3' 1.390(16)
C3' C4' 1.390(16)
C3' C6' 1.460(19)
C4' C5' 1.355(18)
C6' C7' 1.319(19)
C7' C8' 1.464(19)
C8' C13' 1.36(2)
C8' C9' 1.38(2)
C9' C10' 1.41(2)
C10' C11 1.418(18)
C13' C12 1.427(18)
C11 C12 1.421(5)
C15 C16 1.504(6)
C17 C18 1.493(6)
C19 C20 1.496(5)
C21 C22 1.502(5)
C23 C24 1.525(6)
